data_2234164
loop_
_publ_author_name
'Qun, Zhang'
'Jin-Xiang, Chen'

_publ_section_title
;
 Dichlorido(pyridine-\k<i>N</i>)[2-(pyridinium-1-yl)acetato-\k<i>O</i>]zinc(II)
;
_journal_coeditor_code FF2059
_journal_issue 4
_journal_name_full 'Acta Crystallographica Section E'
_journal_page_first m485
_journal_paper_doi 10.1107/S1600536812011749
_journal_volume 68
_journal_year 2012
_chemical_formula_iupac '[Zn Cl2 (C5 H5 N) (C7 H7 N O2)]'
_chemical_formula_sum 'C12 H12 Cl2 N2 O2 Zn'
_chemical_formula_weight 352.51
_chemical_name_systematic
;
Dichlorido(pyridine-\k<i>N</i>)[2-(pyridinium-1-yl)acetato-\k<i>O</i>]zinc(II)
;
_space_group_IT_number 14
_symmetry_cell_setting monoclinic
_symmetry_space_group_name_Hall '-P 2ybc'
_symmetry_space_group_name_H-M 'P 1 21/c 1'
_atom_sites_solution_hydrogens geom
_atom_sites_solution_primary direct
_atom_sites_solution_secondary difmap
_audit_creation_method SHELXL-97
_cell_angle_alpha 90.00
_cell_angle_beta 128.781(19)
_cell_angle_gamma 90.00
_cell_formula_units_Z 4
_cell_length_a 9.979(2)
_cell_length_b 13.462(3)
_cell_length_c 13.900(5)
_cell_measurement_reflns_used 15259
_cell_measurement_temperature 291(2)
_cell_measurement_theta_max 27.5
_cell_measurement_theta_min 3.0
_cell_volume 1455.6(8)
_computing_cell_refinement 'CrystalClear (Rigaku, 2005)'
_computing_data_collection 'CrystalClear (Rigaku, 2005)'
_computing_data_reduction 'CrystalStructure (Rigaku/MSC, 2004)'
_computing_molecular_graphics 'SHELXTL/PC (Sheldrick, 2008)'
_computing_publication_material 'SHELXTL/PC (Sheldrick, 2008) and PLATON (Spek, 2009)'
_computing_structure_refinement 'SHELXL97 (Sheldrick, 2008)'
_computing_structure_solution 'SHELXS97 (Sheldrick, 2008)'
_diffrn_ambient_temperature 291(2)
_diffrn_measured_fraction_theta_full 0.999
_diffrn_measured_fraction_theta_max 0.999
_diffrn_measurement_device_type 'Rigaku SCXmini'
_diffrn_measurement_method \w
_diffrn_radiation_monochromator graphite
_diffrn_radiation_source 'fine-focus sealed tube'
_diffrn_radiation_type MoK\a
_diffrn_radiation_wavelength 0.71073
_diffrn_reflns_av_R_equivalents 0.0412
_diffrn_reflns_av_sigmaI/netI 0.0317
_diffrn_reflns_limit_h_max 12
_diffrn_reflns_limit_h_min -12
_diffrn_reflns_limit_k_max 17
_diffrn_reflns_limit_k_min -17
_diffrn_reflns_limit_l_max 18
_diffrn_reflns_limit_l_min -18
_diffrn_reflns_number 14915
_diffrn_reflns_theta_full 27.48
_diffrn_reflns_theta_max 27.48
_diffrn_reflns_theta_min 3.02
_diffrn_standards_decay_% 0
_diffrn_standards_interval_count 0
_diffrn_standards_interval_time 0
_diffrn_standards_number 0
_exptl_absorpt_coefficient_mu 2.052
_exptl_absorpt_correction_T_max 0.5597
_exptl_absorpt_correction_T_min 0.4392
_exptl_absorpt_correction_type multi-scan
_exptl_absorpt_process_details '(<i>REQAB</i>; Jacobson, 1998)'
_exptl_crystal_colour Colourless
_exptl_crystal_density_diffrn 1.609
_exptl_crystal_density_method 'not measured'
_exptl_crystal_description Prism
_exptl_crystal_F_000 712
_exptl_crystal_size_max 0.48
_exptl_crystal_size_mid 0.36
_exptl_crystal_size_min 0.32
_refine_diff_density_max 1.958
_refine_diff_density_min -1.221
_refine_ls_extinction_method none
_refine_ls_goodness_of_fit_ref 1.051
_refine_ls_hydrogen_treatment constr
_refine_ls_matrix_type full
_refine_ls_number_parameters 172
_refine_ls_number_reflns 3330
_refine_ls_number_restraints 0
_refine_ls_restrained_S_all 1.051
_refine_ls_R_factor_all 0.0839
_refine_ls_R_factor_gt 0.0725
_refine_ls_shift/su_max 0.000
_refine_ls_shift/su_mean 0.000
_refine_ls_structure_factor_coef Fsqd
_refine_ls_weighting_details 'calc w=1/[\s^2^(Fo^2^)+(0.1207P)^2^+8.0068P] where P=(Fo^2^+2Fc^2^)/3'
_refine_ls_weighting_scheme calc
_refine_ls_wR_factor_gt 0.2233
_refine_ls_wR_factor_ref 0.2334
_reflns_number_gt 2758
_reflns_number_total 3330
_reflns_threshold_expression I>2sigma(I)
_cod_data_source_file ff2059.cif
_cod_data_source_block I
_cod_original_cell_volume 1455.6(7)
_cod_original_sg_symbol_H-M 'P 21/c'
_cod_database_code 2234164
_cod_database_fobs_code 2234164

loop_
_symmetry_equiv_pos_as_xyz
'x, y, z'
'-x, y+1/2, -z+1/2'
'-x, -y, -z'
'x, -y-1/2, z-1/2'

loop_
_atom_site_type_symbol
_atom_site_label
_atom_site_fract_x
_atom_site_fract_y
_atom_site_fract_z
_atom_site_U_iso_or_equiv
_atom_site_adp_type
_atom_site_calc_flag
_atom_site_refinement_flags
_atom_site_occupancy
_atom_site_symmetry_multiplicity
Zn Zn1 0.42997(9) 0.41457(6) 0.23620(7) 0.0417(3) Uani d . 1 1
Cl Cl1 0.59745(17) 0.39808(11) 0.44591(12) 0.0375(4) Uani d . 1 1
Cl Cl2 0.27820(17) 0.56039(10) 0.16703(15) 0.0397(4) Uani d . 1 1
O O1 0.5887(6) 0.3946(4) 0.1974(4) 0.0487(11) Uani d . 1 1
O O2 0.3636(6) 0.3927(4) -0.0052(5) 0.0609(14) Uani d . 1 1
N N1 0.8205(7) 0.3545(4) 0.1608(5) 0.0430(12) Uani d . 1 1
N N2 0.2623(6) 0.2967(4) 0.1606(5) 0.0418(12) Uani d . 1 1
C C1 0.5189(8) 0.3845(5) 0.0830(6) 0.0420(14) Uani d . 1 1
C C2 0.6349(8) 0.3582(5) 0.0525(6) 0.0465(15) Uani d . 1 1
H H2A 0.6007 0.2938 0.0122 0.056 Uiso calc R 1 1
H H2B 0.6185 0.4065 -0.0058 0.056 Uiso calc R 1 1
C C3 0.9172(11) 0.4374(6) 0.1957(8) 0.0593(19) Uani d . 1 1
H H3A 0.8674 0.4955 0.1502 0.071 Uiso calc R 1 1
C C4 1.0839(12) 0.4372(9) 0.2949(10) 0.079(3) Uani d . 1 1
H H4A 1.1477 0.4954 0.3197 0.095 Uiso calc R 1 1
C C5 1.1604(11) 0.3512(10) 0.3600(8) 0.083(3) Uani d . 1 1
H H5A 1.2768 0.3496 0.4275 0.100 Uiso calc R 1 1
C C6 1.0591(13) 0.2657(9) 0.3225(8) 0.077(3) Uani d . 1 1
H H6A 1.1076 0.2061 0.3648 0.092 Uiso calc R 1 1
C C7 0.8907(11) 0.2704(6) 0.2246(7) 0.0570(18) Uani d . 1 1
H H7A 0.8224 0.2142 0.2010 0.068 Uiso calc R 1 1
C C8 0.3213(9) 0.2025(6) 0.2002(7) 0.0558(18) Uani d . 1 1
H H8 0.4388 0.1923 0.2601 0.067 Uiso calc R 1 1
C C9 0.2123(11) 0.1218(6) 0.1544(9) 0.064(2) Uani d . 1 1
H H9A 0.2561 0.0581 0.1825 0.077 Uiso calc R 1 1
C C10 0.0402(10) 0.1364(6) 0.0676(8) 0.0573(18) Uani d . 1 1
H H10A -0.0353 0.0830 0.0373 0.069 Uiso calc R 1 1
C C11 -0.0216(9) 0.2317(5) 0.0247(7) 0.0493(16) Uani d . 1 1
H H11A -0.1386 0.2431 -0.0361 0.059 Uiso calc R 1 1
C C12 0.0944(8) 0.3094(5) 0.0742(6) 0.0426(14) Uani d . 1 1
H H12A 0.0528 0.3734 0.0456 0.051 Uiso calc R 1 1

loop_
_atom_site_aniso_label
_atom_site_aniso_U_11
_atom_site_aniso_U_22
_atom_site_aniso_U_33
_atom_site_aniso_U_12
_atom_site_aniso_U_13
_atom_site_aniso_U_23
Zn1 0.0310(4) 0.0442(5) 0.0454(5) 0.0012(3) 0.0217(4) 0.0033(3)
Cl1 0.0289(7) 0.0449(8) 0.0263(6) 0.0031(5) 0.0112(5) 0.0024(5)
Cl2 0.0297(7) 0.0281(7) 0.0543(9) 0.0099(5) 0.0229(6) 0.0156(6)
O1 0.035(2) 0.066(3) 0.048(3) -0.003(2) 0.027(2) -0.006(2)
O2 0.036(3) 0.069(3) 0.055(3) -0.002(2) 0.018(2) -0.003(3)
N1 0.043(3) 0.049(3) 0.042(3) 0.006(2) 0.029(2) -0.001(2)
N2 0.034(3) 0.042(3) 0.046(3) 0.001(2) 0.023(2) 0.001(2)
C1 0.038(3) 0.035(3) 0.048(4) -0.003(2) 0.024(3) 0.000(3)
C2 0.042(3) 0.047(4) 0.041(3) 0.003(3) 0.021(3) -0.003(3)
C3 0.056(4) 0.060(5) 0.065(5) -0.009(4) 0.039(4) -0.003(4)
C4 0.055(5) 0.099(8) 0.083(7) -0.012(5) 0.043(5) -0.010(6)
C5 0.037(4) 0.156(11) 0.053(5) 0.008(6) 0.026(4) -0.006(6)
C6 0.077(6) 0.105(8) 0.058(5) 0.047(6) 0.047(5) 0.031(5)
C7 0.066(5) 0.059(5) 0.055(4) 0.015(4) 0.043(4) 0.010(3)
C8 0.041(3) 0.051(4) 0.064(4) 0.015(3) 0.027(3) 0.013(3)
C9 0.068(5) 0.039(4) 0.084(6) 0.009(4) 0.047(5) 0.010(4)
C10 0.058(4) 0.044(4) 0.076(5) -0.008(3) 0.045(4) -0.005(4)
C11 0.041(3) 0.053(4) 0.056(4) -0.006(3) 0.030(3) -0.004(3)
C12 0.035(3) 0.044(3) 0.043(3) 0.004(3) 0.022(3) 0.006(3)

loop_
_atom_type_symbol
_atom_type_description
_atom_type_scat_dispersion_real
_atom_type_scat_dispersion_imag
_atom_type_scat_source
C C 0.0033 0.0016 'International Tables Vol C Tables 4.2.6.8 and 6.1.1.4'
H H 0.0000 0.0000 'International Tables Vol C Tables 4.2.6.8 and 6.1.1.4'
Cl Cl 0.1484 0.1585 'International Tables Vol C Tables 4.2.6.8 and 6.1.1.4'
N N 0.0061 0.0033 'International Tables Vol C Tables 4.2.6.8 and 6.1.1.4'
O O 0.0106 0.0060 'International Tables Vol C Tables 4.2.6.8 and 6.1.1.4'
Zn Zn 0.2839 1.4301 'International Tables Vol C Tables 4.2.6.8 and 6.1.1.4'

loop_
_geom_angle_atom_site_label_1
_geom_angle_atom_site_label_2
_geom_angle_atom_site_label_3
_geom_angle
_geom_angle_publ_flag
O1 Zn1 N2 106.8(2) no
O1 Zn1 Cl1 105.22(15) no
N2 Zn1 Cl1 106.73(16) no
O1 Zn1 Cl2 115.60(16) no
N2 Zn1 Cl2 109.57(15) no
Cl1 Zn1 Cl2 112.40(7) no
C1 O1 Zn1 116.4(4) no
C3 N1 C7 120.2(7) no
C3 N1 C2 119.6(6) no
C7 N1 C2 120.3(7) no
C12 N2 C8 117.9(6) no
C12 N2 Zn1 121.7(5) no
C8 N2 Zn1 120.4(5) no
O2 C1 O1 126.0(6) no
O2 C1 C2 116.7(6) no
O1 C1 C2 117.3(6) no
N1 C2 C1 114.5(5) no
N1 C2 H2A 108.6 no
C1 C2 H2A 108.6 no
N1 C2 H2B 108.6 no
C1 C2 H2B 108.6 no
H2A C2 H2B 107.6 no
N1 C3 C4 121.0(9) no
N1 C3 H3A 119.5 no
C4 C3 H3A 119.5 no
C5 C4 C3 120.1(10) no
C5 C4 H4A 120.0 no
C3 C4 H4A 120.0 no
C4 C5 C6 118.4(8) no
C4 C5 H5A 120.8 no
C6 C5 H5A 120.8 no
C7 C6 C5 119.4(9) no
C7 C6 H6A 120.3 no
C5 C6 H6A 120.3 no
N1 C7 C6 121.0(9) no
N1 C7 H7A 119.5 no
C6 C7 H7A 119.5 no
N2 C8 C9 122.1(7) no
N2 C8 H8 118.9 no
C9 C8 H8 118.9 no
C8 C9 C10 119.2(7) no
C8 C9 H9A 120.4 no
C10 C9 H9A 120.4 no
C11 C10 C9 119.4(7) no
C11 C10 H10A 120.3 no
C9 C10 H10A 120.3 no
C10 C11 C12 118.6(7) no
C10 C11 H11A 120.7 no
C12 C11 H11A 120.7 no
N2 C12 C11 122.9(6) no
N2 C12 H12A 118.6 no
C11 C12 H12A 118.6 no

loop_
_geom_bond_atom_site_label_1
_geom_bond_atom_site_label_2
_geom_bond_distance
_geom_bond_publ_flag
Zn1 O1 1.986(5) yes
Zn1 N2 2.054(5) yes
Zn1 Cl1 2.2884(18) yes
Zn1 Cl2 2.2908(15) yes
O1 C1 1.283(8) no
O2 C1 1.240(8) no
N1 C3 1.352(10) no
N1 C7 1.334(9) no
N1 C2 1.485(8) no
N2 C12 1.327(8) no
N2 C8 1.360(9) no
C1 C2 1.502(9) no
C2 H2A 0.9700 no
C2 H2B 0.9700 no
C3 C4 1.339(12) no
C3 H3A 0.9300 no
C4 C5 1.370(16) no
C4 H4A 0.9300 no
C5 C6 1.399(16) no
C5 H5A 0.9300 no
C6 C7 1.347(12) no
C6 H6A 0.9300 no
C7 H7A 0.9300 no
C8 C9 1.379(12) no
C8 H8 0.9300 no
C9 C10 1.359(12) no
C9 H9A 0.9300 ?
C10 C11 1.386(11) no
C10 H10A 0.9300 no
C11 C12 1.381(9) no
C11 H11A 0.9300 no
C12 H12A 0.9300 no

loop_
_geom_torsion_atom_site_label_1
_geom_torsion_atom_site_label_2
_geom_torsion_atom_site_label_3
_geom_torsion_atom_site_label_4
_geom_torsion
_geom_torsion_publ_flag
N2 Zn1 O1 C1 55.9(5) no
Cl1 Zn1 O1 C1 169.1(4) no
Cl2 Zn1 O1 C1 -66.3(5) no
O1 Zn1 N2 C12 -118.6(5) no
Cl1 Zn1 N2 C12 129.2(5) no
Cl2 Zn1 N2 C12 7.2(6) no
O1 Zn1 N2 C8 62.7(6) no
Cl1 Zn1 N2 C8 -49.4(6) no
Cl2 Zn1 N2 C8 -171.4(5) no
Zn1 O1 C1 O2 5.2(9) no
Zn1 O1 C1 C2 -173.4(4) no
C3 N1 C2 C1 -90.2(8) no
C7 N1 C2 C1 88.6(8) no
O2 C1 C2 N1 176.9(6) no
O1 C1 C2 N1 -4.3(9) no
C7 N1 C3 C4 -0.6(12) no
C2 N1 C3 C4 178.2(8) no
N1 C3 C4 C5 2.5(14) no
C3 C4 C5 C6 -2.0(14) no
C4 C5 C6 C7 -0.2(13) no
C3 N1 C7 C6 -1.6(11) no
C2 N1 C7 C6 179.6(7) no
C5 C6 C7 N1 2.0(12) no
C12 N2 C8 C9 -0.7(11) no
Zn1 N2 C8 C9 178.0(7) no
N2 C8 C9 C10 -0.6(14) no
C8 C9 C10 C11 1.7(13) no
C9 C10 C11 C12 -1.6(12) no
C8 N2 C12 C11 0.8(10) no
Zn1 N2 C12 C11 -177.8(5) no
C10 C11 C12 N2 0.3(11) no
